data_7214537
loop_
_publ_author_name
'Banerjee, Subhabrata'
'Dastidar, Parthasarathi'

_publ_section_title
;
 Studying fluorous interactions in a series of coordination compounds
 derived from mono-pyridyl ligands equipped with hydrogen bonding
 functionality: exploiting anion&#x22EF;\pF interaction in separating
 ClO4&#x2212; anion from a competing mixture of anions
;
_journal_issue 45
_journal_name_full CrystEngComm
_journal_page_first 9415
_journal_paper_doi 10.1039/c3ce40359a
_journal_volume 15
_journal_year 2013
_chemical_formula_sum 'C48 H22 Cl2 Cu F20 N8 O13'
_chemical_formula_weight 1433.18
_chemical_name_systematic
;
?
;
_space_group_IT_number 130
_symmetry_cell_setting tetragonal
_symmetry_space_group_name_Hall '-P 4a 2ac'
_symmetry_space_group_name_H-M 'P 4/n c c :2'
_atom_sites_solution_hydrogens geom
_atom_sites_solution_primary direct
_atom_sites_solution_secondary difmap
_audit_creation_method SHELXL-97
_cell_angle_alpha 90.00
_cell_angle_beta 90.00
_cell_angle_gamma 90.00
_cell_formula_units_Z 4
_cell_length_a 16.0850(7)
_cell_length_b 16.0850(7)
_cell_length_c 20.6375(12)
_cell_measurement_temperature 298(2)
_cell_volume 5339.5(5)
_computing_cell_refinement 'Bruker Apex II'
_computing_data_collection 'Bruker Apex II'
_computing_data_reduction SAINT
_computing_molecular_graphics 'Mercury 2.4'
_computing_publication_material Shelxl-97
_computing_structure_refinement 'SHELXL-97 (Sheldrick, 1997)'
_computing_structure_solution 'SHELXS-97 (Sheldrick, 1990)'
_diffrn_ambient_temperature 298(2)
_diffrn_detector_area_resol_mean 3
_diffrn_measured_fraction_theta_full 1.000
_diffrn_measured_fraction_theta_max 1.000
_diffrn_measurement_device_type 'Bruker Apex II'
_diffrn_measurement_method 'Omega scan'
_diffrn_radiation_monochromator graphite
_diffrn_radiation_source 'fine-focus sealed tube'
_diffrn_radiation_type MoK\a
_diffrn_radiation_wavelength 0.71073
_diffrn_reflns_av_R_equivalents 0.0588
_diffrn_reflns_av_sigmaI/netI 0.0159
_diffrn_reflns_limit_h_max 16
_diffrn_reflns_limit_h_min -16
_diffrn_reflns_limit_k_max 16
_diffrn_reflns_limit_k_min -16
_diffrn_reflns_limit_l_max 21
_diffrn_reflns_limit_l_min -21
_diffrn_reflns_number 33626
_diffrn_reflns_theta_full 21.57
_diffrn_reflns_theta_max 21.57
_diffrn_reflns_theta_min 1.79
_exptl_absorpt_coefficient_mu 0.653
_exptl_absorpt_correction_T_max 0.9496
_exptl_absorpt_correction_T_min 0.8487
_exptl_absorpt_correction_type multi-scan
_exptl_absorpt_process_details sadabs
_exptl_crystal_colour blue
_exptl_crystal_density_diffrn 1.783
_exptl_crystal_density_method 'not measured'
_exptl_crystal_description plate
_exptl_crystal_F_000 2852
_exptl_crystal_size_max 0.26
_exptl_crystal_size_mid 0.16
_exptl_crystal_size_min 0.08
_refine_diff_density_max 1.287
_refine_diff_density_min -1.269
_refine_diff_density_rms 0.094
_refine_ls_extinction_method none
_refine_ls_goodness_of_fit_ref 1.028
_refine_ls_hydrogen_treatment constr
_refine_ls_matrix_type full
_refine_ls_number_parameters 210
_refine_ls_number_reflns 1556
_refine_ls_number_restraints 20
_refine_ls_restrained_S_all 1.029
_refine_ls_R_factor_all 0.0791
_refine_ls_R_factor_gt 0.0678
_refine_ls_shift/su_max 0.000
_refine_ls_shift/su_mean 0.000
_refine_ls_structure_factor_coef Fsqd
_refine_ls_weighting_details 'calc w=1/[\s^2^(Fo^2^)+(0.1627P)^2^+14.5993P] where P=(Fo^2^+2Fc^2^)/3'
_refine_ls_weighting_scheme calc
_refine_ls_wR_factor_gt 0.2069
_refine_ls_wR_factor_ref 0.2269
_reflns_number_gt 1281
_reflns_number_total 1556
_reflns_threshold_expression >2sigma(I)
_cod_data_source_file c3ce40359a.txt
_cod_data_source_block sb07d_0m
_cod_original_sg_symbol_H-M P4/ncc
_cod_database_code 7214537

loop_
_symmetry_equiv_pos_as_xyz
'x, y, z'
'-x+1/2, -y+1/2, z'
'-y+1/2, x, z'
'y, -x+1/2, z'
'-x, y+1/2, -z+1/2'
'x+1/2, -y, -z+1/2'
'y+1/2, x+1/2, -z+1/2'
'-y, -x, -z+1/2'
'-x, -y, -z'
'x-1/2, y-1/2, -z'
'y-1/2, -x, -z'
'-y, x-1/2, -z'
'x, -y-1/2, z-1/2'
'-x-1/2, y, z-1/2'
'-y-1/2, -x-1/2, z-1/2'
'y, x, z-1/2'

loop_
_atom_site_label
_atom_site_type_symbol
_atom_site_fract_x
_atom_site_fract_y
_atom_site_fract_z
_atom_site_U_iso_or_equiv
_atom_site_adp_type
_atom_site_occupancy
_atom_site_symmetry_multiplicity
_atom_site_calc_flag
_atom_site_refinement_flags
Cu1 Cu 0.2500 1.2500 0.07496(7) 0.0407(6) Uani 1 4 d S
Cl1 Cl 0.2500 1.2500 -0.09769(18) 0.0727(12) Uani 1 4 d SD
Cl2 Cl 0.2500 0.7500 0.2500 0.0600(10) Uani 1 4 d SD
F1 F 0.3652(3) 0.7166(3) 0.0359(3) 0.0961(16) Uani 1 1 d .
F2 F 0.3845(4) 0.5575(3) 0.0759(3) 0.1046(19) Uani 1 1 d .
F3 F 0.4853(4) 0.5234(3) 0.1775(2) 0.1024(19) Uani 1 1 d .
F4 F 0.5642(4) 0.6477(3) 0.2405(2) 0.0951(17) Uani 1 1 d .
F5 F 0.5439(3) 0.8050(3) 0.2011(2) 0.0839(14) Uani 1 1 d .
N1 N 0.2874(3) 1.1302(3) 0.0823(2) 0.0411(13) Uani 1 1 d .
C2 C 0.3474(4) 1.0985(4) 0.0446(3) 0.0456(16) Uani 1 1 d .
H2 H 0.3686 1.1313 0.0114 0.055 Uiso 1 1 calc R
C3 C 0.3789(4) 1.0204(4) 0.0528(3) 0.0480(16) Uani 1 1 d .
H3 H 0.4208 1.0011 0.0256 0.058 Uiso 1 1 calc R
C4 C 0.3482(4) 0.9703(4) 0.1012(3) 0.0428(16) Uani 1 1 d .
C5 C 0.2850(4) 1.0033(4) 0.1398(3) 0.0528(18) Uani 1 1 d .
H5 H 0.2619 0.9718 0.1731 0.063 Uiso 1 1 calc R
C6 C 0.2575(4) 1.0815(4) 0.1284(3) 0.0512(18) Uani 1 1 d .
H6 H 0.2151 1.1023 0.1545 0.061 Uiso 1 1 calc R
N7 N 0.3753(3) 0.8901(3) 0.1142(3) 0.0529(15) Uani 1 1 d .
H7 H 0.3431 0.8601 0.1378 0.063 Uiso 1 1 calc R
C8 C 0.4472(4) 0.8533(5) 0.0938(3) 0.0534(18) Uani 1 1 d .
O9 O 0.5002(3) 0.8872(3) 0.0623(3) 0.0803(18) Uani 1 1 d .
C10 C 0.4552(4) 0.7648(4) 0.1161(3) 0.0489(17) Uani 1 1 d .
C11 C 0.4147(5) 0.7007(5) 0.0870(4) 0.061(2) Uani 1 1 d .
C12 C 0.4250(5) 0.6189(5) 0.1061(4) 0.070(2) Uani 1 1 d .
C13 C 0.4754(6) 0.6023(4) 0.1578(4) 0.067(2) Uani 1 1 d .
C14 C 0.5159(5) 0.6646(5) 0.1886(3) 0.065(2) Uani 1 1 d .
C15 C 0.5061(5) 0.7447(4) 0.1685(3) 0.0539(19) Uani 1 1 d .
O16 O 0.2500 1.2500 -0.0304(4) 0.137(5) Uiso 1 4 d SD
O17 O 0.276(3) 1.301(2) -0.1485(12) 0.137(5) Uiso 0.25 1 d PD
O18 O 0.206(3) 1.3201(19) -0.1198(16) 0.137(5) Uiso 0.25 1 d PD
O19 O 0.1654(10) 1.272(3) -0.0970(18) 0.137(5) Uiso 0.25 1 d PD
O20A O 0.2500 0.7500 0.1820(4) 0.145(5) Uiso 0.56 2 d SPD
O20B O 0.253(3) 0.6792(18) 0.2106(19) 0.145(5) Uiso 0.22 1 d PD
O21A O 0.1888(4) 0.6888(4) 0.2500 0.145(5) Uiso 0.56 2 d SPD
O21B O 0.1881(4) 0.8119(4) 0.2500 0.145(5) Uiso 0.44 2 d SPD
O22 O 0.2500 1.2500 -0.2778(6) 0.086(3) Uiso 1 4 d S

loop_
_atom_site_aniso_label
_atom_site_aniso_U_11
_atom_site_aniso_U_22
_atom_site_aniso_U_33
_atom_site_aniso_U_23
_atom_site_aniso_U_13
_atom_site_aniso_U_12
Cu1 0.0366(7) 0.0366(7) 0.0488(11) 0.000 0.000 0.000
Cl1 0.0891(19) 0.0891(19) 0.040(2) 0.000 0.000 0.000
Cl2 0.0577(14) 0.0577(14) 0.065(2) 0.000 0.000 -0.0167(16)
F1 0.096(4) 0.089(3) 0.103(4) -0.003(3) -0.038(3) 0.008(3)
F2 0.130(5) 0.064(3) 0.121(4) -0.019(3) -0.004(4) -0.027(3)
F3 0.183(6) 0.046(3) 0.078(3) 0.010(2) 0.021(3) 0.011(3)
F4 0.145(5) 0.076(3) 0.064(3) 0.004(2) -0.021(3) 0.027(3)
F5 0.109(4) 0.061(3) 0.082(3) -0.009(2) -0.016(3) 0.002(2)
N1 0.040(3) 0.039(3) 0.044(3) 0.002(2) 0.006(2) 0.000(2)
C2 0.045(4) 0.046(4) 0.046(4) 0.006(3) 0.008(3) -0.002(3)
C3 0.047(4) 0.047(4) 0.050(4) 0.001(3) 0.011(3) 0.006(3)
C4 0.039(3) 0.041(4) 0.047(4) 0.001(3) 0.006(3) 0.001(3)
C5 0.058(4) 0.047(4) 0.054(4) 0.014(3) 0.021(3) 0.003(3)
C6 0.051(4) 0.053(4) 0.050(4) 0.001(4) 0.019(3) 0.005(3)
N7 0.052(3) 0.043(3) 0.063(4) 0.009(3) 0.016(3) 0.006(3)
C8 0.052(4) 0.058(4) 0.050(4) 0.005(3) 0.007(3) 0.007(4)
O9 0.068(3) 0.071(3) 0.102(4) 0.031(3) 0.041(3) 0.023(3)
C10 0.052(4) 0.042(4) 0.052(4) 0.003(3) 0.010(3) 0.006(3)
C11 0.058(4) 0.060(5) 0.064(4) -0.005(4) 0.000(4) 0.005(4)
C12 0.081(6) 0.052(5) 0.076(5) -0.005(4) 0.011(5) -0.011(4)
C13 0.106(6) 0.039(4) 0.055(4) 0.007(4) 0.026(5) 0.010(4)
C14 0.092(6) 0.058(5) 0.044(4) 0.001(4) 0.004(4) 0.018(4)
C15 0.068(5) 0.039(4) 0.055(4) -0.008(3) 0.006(4) 0.005(3)

loop_
_atom_type_symbol
_atom_type_description
_atom_type_scat_dispersion_real
_atom_type_scat_dispersion_imag
_atom_type_scat_source
C C 0.0033 0.0016 'International Tables Vol C Tables 4.2.6.8 and 6.1.1.4'
H H 0.0000 0.0000 'International Tables Vol C Tables 4.2.6.8 and 6.1.1.4'
N N 0.0061 0.0033 'International Tables Vol C Tables 4.2.6.8 and 6.1.1.4'
O O 0.0106 0.0060 'International Tables Vol C Tables 4.2.6.8 and 6.1.1.4'
F F 0.0171 0.0103 'International Tables Vol C Tables 4.2.6.8 and 6.1.1.4'
Cl Cl 0.1484 0.1585 'International Tables Vol C Tables 4.2.6.8 and 6.1.1.4'
Cu Cu 0.3201 1.2651 'International Tables Vol C Tables 4.2.6.8 and 6.1.1.4'

loop_
_geom_angle_atom_site_label_1
_geom_angle_atom_site_label_2
_geom_angle_atom_site_label_3
_geom_angle
_geom_angle_site_symmetry_1
_geom_angle_site_symmetry_3
N1 Cu1 N1 171.5(3) 2_575 .
N1 Cu1 N1 89.68(2) 2_575 3_665
N1 Cu1 N1 89.68(2) . 3_665
N1 Cu1 N1 89.68(2) 2_575 4_465
N1 Cu1 N1 89.68(2) . 4_465
N1 Cu1 N1 171.5(3) 3_665 4_465
N1 Cu1 O16 94.27(14) 2_575 .
N1 Cu1 O16 94.27(14) . .
N1 Cu1 O16 94.27(14) 3_665 .
N1 Cu1 O16 94.27(14) 4_465 .
O16 Cl1 O17 138.8(14) . 3_665
O16 Cl1 O17 138.8(14) . 2_575
O17 Cl1 O17 55.6(17) 3_665 2_575
O16 Cl1 O17 138.8(14) . .
O17 Cl1 O17 55.6(17) 3_665 .
O17 Cl1 O17 82(3) 2_575 .
O16 Cl1 O17 138.8(14) . 4_465
O17 Cl1 O17 82(3) 3_665 4_465
O17 Cl1 O17 55.6(17) 2_575 4_465
O17 Cl1 O17 55.6(17) . 4_465
O16 Cl1 O18 108.9(14) . 3_665
O17 Cl1 O18 56(3) 3_665 3_665
O17 Cl1 O18 39(2) 2_575 3_665
O17 Cl1 O18 107(2) . 3_665
O17 Cl1 O18 94(2) 4_465 3_665
O16 Cl1 O18 108.9(14) . .
O17 Cl1 O18 39(2) 3_665 .
O17 Cl1 O18 94(2) 2_575 .
O17 Cl1 O18 56(3) . .
O17 Cl1 O18 107(2) 4_465 .
O18 Cl1 O18 84.0(9) 3_665 .
O16 Cl1 O18 108.9(14) . 2_575
O17 Cl1 O18 107(2) 3_665 2_575
O17 Cl1 O18 56(3) 2_575 2_575
O17 Cl1 O18 94(2) . 2_575
O17 Cl1 O18 39(2) 4_465 2_575
O18 Cl1 O18 84.0(9) 3_665 2_575
O18 Cl1 O18 142(3) . 2_575
O16 Cl1 O18 108.9(14) . 4_465
O17 Cl1 O18 94(2) 3_665 4_465
O17 Cl1 O18 107(2) 2_575 4_465
O17 Cl1 O18 39(2) . 4_465
O17 Cl1 O18 56(3) 4_465 4_465
O18 Cl1 O18 142(3) 3_665 4_465
O18 Cl1 O18 84.0(9) . 4_465
O18 Cl1 O18 84.0(9) 2_575 4_465
O16 Cl1 O19 89.4(15) . 2_575
O17 Cl1 O19 131(2) 3_665 2_575
O17 Cl1 O19 99(3) 2_575 2_575
O17 Cl1 O19 82(3) . 2_575
O17 Cl1 O19 50.5(18) 4_465 2_575
O18 Cl1 O19 130.5(18) 3_665 2_575
O18 Cl1 O19 133.9(18) . 2_575
O18 Cl1 O19 46.6(19) 2_575 2_575
O18 Cl1 O19 49.9(19) 4_465 2_575
O16 Cl1 O19 89.4(15) . .
O17 Cl1 O19 50.5(18) 3_665 .
O17 Cl1 O19 82(3) 2_575 .
O17 Cl1 O19 99(3) . .
O17 Cl1 O19 131(2) 4_465 .
O18 Cl1 O19 49.9(19) 3_665 .
O18 Cl1 O19 46.6(19) . .
O18 Cl1 O19 133.9(18) 2_575 .
O18 Cl1 O19 130.5(18) 4_465 .
O19 Cl1 O19 179(3) 2_575 .
O16 Cl1 O19 89.4(15) . 3_665
O17 Cl1 O19 99(3) 3_665 3_665
O17 Cl1 O19 50.5(18) 2_575 3_665
O17 Cl1 O19 131(2) . 3_665
O17 Cl1 O19 82(3) 4_465 3_665
O18 Cl1 O19 46.6(19) 3_665 3_665
O18 Cl1 O19 130.5(18) . 3_665
O18 Cl1 O19 49.9(19) 2_575 3_665
O18 Cl1 O19 133.9(18) 4_465 3_665
O19 Cl1 O19 89.99(4) 2_575 3_665
O19 Cl1 O19 89.99(4) . 3_665
O21A Cl2 O21A 180.000(1) 2_565 .
O21A Cl2 O20B 123.6(18) 2_565 .
O21A Cl2 O20B 56.4(18) . .
O21A Cl2 O20B 56.4(18) 2_565 2_565
O21A Cl2 O20B 123.6(18) . 2_565
O20B Cl2 O20B 109(4) . 2_565
O21A Cl2 O20B 56.4(18) 2_565 8_665
O21A Cl2 O20B 123.6(18) . 8_665
O20B Cl2 O20B 107(4) . 8_665
O20B Cl2 O20B 113(4) 2_565 8_665
O21A Cl2 O20B 123.6(18) 2_565 7_455
O21A Cl2 O20B 56.4(18) . 7_455
O20B Cl2 O20B 113(4) . 7_455
O20B Cl2 O20B 107(4) 2_565 7_455
O20B Cl2 O20B 109(4) 8_665 7_455
O21A Cl2 O20A 90.000(1) 2_565 1
O21A Cl2 O20A 90.000(1) . 1
O20B Cl2 O20A 54.5(19) . 1
O20B Cl2 O20A 54.5(19) 2_565 1
O20B Cl2 O20A 125.5(19) 8_665 1
O20B Cl2 O20A 125.5(19) 7_455 1
O21A Cl2 O20A 90.000(1) 2_565 .
O21A Cl2 O20A 90.000(1) . .
O20B Cl2 O20A 54.5(19) . .
O20B Cl2 O20A 54.5(19) 2_565 .
O20B Cl2 O20A 125.5(19) 8_665 .
O20B Cl2 O20A 125.5(19) 7_455 .
O20A Cl2 O20A 0.000(1) 1 .
O21A Cl2 O20A 90.002(1) 2_565 7_455
O21A Cl2 O20A 89.998(1) . 7_455
O20B Cl2 O20A 125.5(19) . 7_455
O20B Cl2 O20A 125.5(19) 2_565 7_455
O20B Cl2 O20A 54.5(19) 8_665 7_455
O20B Cl2 O20A 54.5(19) 7_455 7_455
O20A Cl2 O20A 179.998(1) 1 7_455
O20A Cl2 O20A 179.998(1) . 7_455
O21A Cl2 O21B 90.002(1) 2_565 2_565
O21A Cl2 O21B 89.998(1) . 2_565
O20B Cl2 O21B 53.4(18) . 2_565
O20B Cl2 O21B 126.7(18) 2_565 2_565
O20B Cl2 O21B 53.4(18) 8_665 2_565
O20B Cl2 O21B 126.6(18) 7_455 2_565
O20A Cl2 O21B 90.0 1 2_565
O20A Cl2 O21B 90.0 . 2_565
O20A Cl2 O21B 89.996(1) 7_455 2_565
O21A Cl2 O21B 90.000(1) 2_565 .
O21A Cl2 O21B 90.000(1) . .
O20B Cl2 O21B 126.6(18) . .
O20B Cl2 O21B 53.4(18) 2_565 .
O20B Cl2 O21B 126.6(18) 8_665 .
O20B Cl2 O21B 53.4(18) 7_455 .
O20A Cl2 O21B 90.000(1) 1 .
O20A Cl2 O21B 90.000(1) . .
O20A Cl2 O21B 90.001(1) 7_455 .
O21B Cl2 O21B 179.996(2) 2_565 .
C6 N1 C2 117.1(5) . .
C6 N1 Cu1 120.5(4) . .
C2 N1 Cu1 122.2(4) . .
N1 C2 C3 123.1(6) . .
N1 C2 H2 118.5 . .
C3 C2 H2 118.5 . .
C2 C3 C4 119.7(6) . .
C2 C3 H3 120.2 . .
C4 C3 H3 120.2 . .
C3 C4 N7 124.9(6) . .
C3 C4 C5 117.0(6) . .
N7 C4 C5 118.1(5) . .
C6 C5 C4 119.4(6) . .
C6 C5 H5 120.3 . .
C4 C5 H5 120.3 . .
N1 C6 C5 123.8(6) . .
N1 C6 H6 118.1 . .
C5 C6 H6 118.1 . .
C8 N7 C4 127.6(6) . .
C8 N7 H7 116.2 . .
C4 N7 H7 116.2 . .
O9 C8 N7 124.7(7) . .
O9 C8 C10 122.3(6) . .
N7 C8 C10 112.9(6) . .
C11 C10 C15 116.6(6) . .
C11 C10 C8 122.9(6) . .
C15 C10 C8 120.5(6) . .
F1 C11 C10 119.0(7) . .
F1 C11 C12 118.4(7) . .
C10 C11 C12 122.5(7) . .
F2 C12 C13 120.6(7) . .
F2 C12 C11 120.8(8) . .
C13 C12 C11 118.7(7) . .
F3 C13 C14 120.1(8) . .
F3 C13 C12 119.4(8) . .
C14 C13 C12 120.5(7) . .
F4 C14 C13 119.9(7) . .
F4 C14 C15 119.9(7) . .
C13 C14 C15 120.1(7) . .
F5 C15 C14 118.9(7) . .
F5 C15 C10 119.5(6) . .
C14 C15 C10 121.6(7) . .
Cl1 O16 Cu1 180.000(1) . .
O18 O17 O19 62(3) 4_465 4_465
O18 O17 O17 133.6(12) 4_465 3_665
O19 O17 O17 95(4) 4_465 3_665
O18 O17 O17 70(5) 4_465 4_465
O19 O17 O17 117(3) 4_465 4_465
O17 O17 O17 90.001(9) 3_665 4_465
O18 O17 O18 113(4) 4_465 .
O19 O17 O18 56(3) 4_465 .
O17 O17 O18 42(3) 3_665 .
O17 O17 O18 119(2) 4_465 .
O18 O17 Cl1 71.4(13) 4_465 .
O19 O17 Cl1 65.4(11) 4_465 .
O17 O17 Cl1 62.2(9) 3_665 .
O17 O17 Cl1 62.2(9) 4_465 .
O18 O17 Cl1 62.6(14) . .
O17 O18 O19 71(3) 3_665 .
O17 O18 O19 121(3) 3_665 4_465
O19 O18 O19 120(4) . 4_465
O17 O18 O17 68(4) 3_665 .
O19 O18 O17 122(2) . .
O19 O18 O17 57(2) 4_465 .
O17 O18 Cl1 69.9(12) 3_665 .
O19 O18 Cl1 66.8(11) . .
O19 O18 Cl1 65.1(11) 4_465 .
O17 O18 Cl1 61.6(14) . .
O18 O19 O18 110(4) . 3_665
O18 O19 O17 47(3) . 3_665
O18 O19 O17 67(4) 3_665 3_665
O18 O19 Cl1 66.6(11) . .
O18 O19 Cl1 64.9(11) 3_665 .
O17 O19 Cl1 64.1(10) 3_665 .
O20A O20A O20B 0(10) 1 2_565
O20A O20A O20B 0(10) 1 .
O20B O20A O20B 125(2) 2_565 .
O20A O20A Cl2 0(10) 1 .
O20B O20A Cl2 62.7(11) 2_565 .
O20B O20A Cl2 62.7(10) . .
O21B O20B O20A 103(2) 2_565 1
O21B O20B O20A 103(2) 2_565 .
O20A O20B O20A 0.0(7) 1 .
O21B O20B O21A 100(2) 2_565 .
O20A O20B O21A 99(2) 1 .
O20A O20B O21A 99(2) . .
O21B O20B Cl2 63.7(11) 2_565 .
O20A O20B Cl2 62.9(11) 1 .
O20A O20B Cl2 62.9(11) . .
O21A O20B Cl2 61.5(10) . .
O20B O21A O20B 124(2) . 7_455
O20B O21A Cl2 62.1(10) . .
O20B O21A Cl2 62.1(10) 7_455 .
O20B O21B O20B 126(2) 2_565 7_455
O20B O21B Cl2 63.0(10) 2_565 .
O20B O21B Cl2 63.0(10) 7_455 .

loop_
_geom_bond_atom_site_label_1
_geom_bond_atom_site_label_2
_geom_bond_distance
_geom_bond_site_symmetry_2
Cu1 N1 2.025(5) 2_575
Cu1 N1 2.025(5) .
Cu1 N1 2.025(5) 3_665
Cu1 N1 2.025(5) 4_465
Cu1 O16 2.175(9) .
Cl1 O16 1.388(8) .
Cl1 O17 1.393(9) 3_665
Cl1 O17 1.393(9) 2_575
Cl1 O17 1.393(9) .
Cl1 O17 1.393(9) 4_465
Cl1 O18 1.406(9) 3_665
Cl1 O18 1.406(9) .
Cl1 O18 1.406(9) 2_575
Cl1 O18 1.406(9) 4_465
Cl1 O19 1.408(9) 2_575
Cl1 O19 1.408(9) .
Cl1 O19 1.408(9) 3_665
Cl2 O21A 1.392(9) 2_565
Cl2 O21A 1.392(9) .
Cl2 O20B 1.400(9) .
Cl2 O20B 1.400(9) 2_565
Cl2 O20B 1.400(9) 8_665
Cl2 O20B 1.400(9) 7_455
Cl2 O20A 1.402(9) 1
Cl2 O20A 1.402(9) .
Cl2 O20A 1.403(9) 7_455
Cl2 O21B 1.408(9) 2_565
Cl2 O21B 1.408(9) .
F1 C11 1.345(9) .
F2 C12 1.337(9) .
F3 C13 1.342(8) .
F4 C14 1.351(9) .
F5 C15 1.328(8) .
N1 C6 1.322(8) .
N1 C2 1.339(8) .
C2 C3 1.366(9) .
C2 H2 0.9300 .
C3 C4 1.375(9) .
C3 H3 0.9300 .
C4 N7 1.388(8) .
C4 C5 1.397(9) .
C5 C6 1.354(9) .
C5 H5 0.9300 .
C6 H6 0.9300 .
N7 C8 1.365(9) .
N7 H7 0.8600 .
C8 O9 1.203(8) .
C8 C10 1.501(10) .
C10 C11 1.359(10) .
C10 C15 1.395(10) .
C11 C12 1.383(11) .
C12 C13 1.367(12) .
C13 C14 1.353(11) .
C14 C15 1.362(10) .
O17 O18 0.93(5) 4_465
O17 O19 1.20(4) 4_465
O17 O17 1.30(4) 3_665
O17 O17 1.30(4) 4_465
O17 O18 1.31(6) .
O18 O17 0.93(5) 3_665
O18 O19 1.11(4) .
O18 O19 1.19(4) 4_465
O19 O18 1.19(4) 3_665
O19 O17 1.20(4) 3_665
O20A O20A 0.000(17) 1
O20A O20B 1.28(4) 2_565
O20A O20B 1.28(4) .
O20B O21B 1.26(4) 2_565
O20B O20A 1.28(4) 1
O20B O21A 1.32(4) .
O21A O20B 1.32(4) 7_455
O21B O20B 1.26(4) 2_565
O21B O20B 1.26(4) 7_455

loop_
_geom_hbond_atom_site_label_D
_geom_hbond_atom_site_label_H
_geom_hbond_atom_site_label_A
_geom_hbond_distance_DH
_geom_hbond_distance_HA
_geom_hbond_distance_DA
_geom_hbond_angle_DHA
_geom_hbond_site_symmetry_A
N7 H7 O20B 0.86 2.24 3.07(3) 162.2 2_565
N7 H7 O20A 0.86 2.49 3.332(7) 165.6 1
N7 H7 O21A 0.86 2.50 3.245(7) 145.7 2_565
